data_1513465
loop_
_publ_author_name
'Fujimoto, Keisuke'
'Yorimitsu, Hideki'
'Osuka, Atsuhiro'

_publ_section_title
;
 Facile Preparation of \b-Haloporphyrins as Useful Precursors of
 \b-Substituted Porphyrins.
;
_journal_issue 3
_journal_name_full 'Organic letters'
_journal_page_first 972
_journal_page_last 975
_journal_paper_doi 10.1021/ol4037049
_journal_volume 16
_journal_year 2014
_chemical_formula_moiety 'C87 H89.48 N6 O Zn, C3.5, C H4 O'
_chemical_formula_sum 'C91.5 H93.48 N6 O2 Zn'
_chemical_formula_weight 1374.57
_chemical_name_systematic
; 
 ? 
;
_space_group_IT_number 2
_symmetry_cell_setting triclinic
_symmetry_Int_Tables_number 2
_symmetry_space_group_name_Hall '-P 1'
_symmetry_space_group_name_H-M 'P -1'
_atom_sites_solution_hydrogens geom
_atom_sites_solution_primary direct
_atom_sites_solution_secondary difmap
_audit_creation_method SHELXL-97
_cell_angle_alpha 98.501(2)
_cell_angle_beta 92.026(2)
_cell_angle_gamma 92.976(3)
_cell_formula_units_Z 2
_cell_length_a 14.6574(7)
_cell_length_b 15.6368(7)
_cell_length_c 17.2398(7)
_cell_measurement_reflns_used 18515
_cell_measurement_temperature 93(2)
_cell_measurement_theta_max 68.16
_cell_measurement_theta_min 3.02
_cell_volume 3898.9(3)
_computing_structure_refinement 'SHELXL-97 (Sheldrick, 1997)'
_computing_structure_solution 'SHELXS-97 (Sheldrick, 1990)'
_diffrn_ambient_temperature 93(2)
_diffrn_detector_area_resol_mean 10.0
_diffrn_measured_fraction_theta_full 0.976
_diffrn_measured_fraction_theta_max 0.976
_diffrn_measurement_device_type 'Rigaku RAXIS-RAPID II'
_diffrn_measurement_method \w
_diffrn_radiation_monochromator graphite
_diffrn_radiation_source 'fine-focus sealed tube'
_diffrn_radiation_type CuK\a
_diffrn_radiation_wavelength 1.54187
_diffrn_reflns_av_R_equivalents 0.1218
_diffrn_reflns_av_sigmaI/netI 0.1440
_diffrn_reflns_limit_h_max 15
_diffrn_reflns_limit_h_min -16
_diffrn_reflns_limit_k_max 17
_diffrn_reflns_limit_k_min -17
_diffrn_reflns_limit_l_max 19
_diffrn_reflns_limit_l_min -19
_diffrn_reflns_number 47792
_diffrn_reflns_theta_full 60.00
_diffrn_reflns_theta_max 60.00
_diffrn_reflns_theta_min 3.02
_exptl_absorpt_coefficient_mu 0.832
_exptl_absorpt_correction_T_max 0.9755
_exptl_absorpt_correction_T_min 0.8512
_exptl_absorpt_correction_type multi-scan
_exptl_absorpt_process_details
; Higashi, T. (1995). Program for 
 Absorption Correction.
 Rigaku Corporation, Tokyo, Japan.
;
_exptl_crystal_colour red
_exptl_crystal_density_diffrn 1.171
_exptl_crystal_density_method 'not measured'
_exptl_crystal_description prism
_exptl_crystal_F_000 1461
_exptl_crystal_size_max 0.20
_exptl_crystal_size_mid 0.10
_exptl_crystal_size_min 0.03
_refine_diff_density_max 0.443
_refine_diff_density_min -1.069
_refine_diff_density_rms 0.084
_refine_ls_extinction_method none
_refine_ls_goodness_of_fit_ref 1.070
_refine_ls_hydrogen_treatment constr
_refine_ls_matrix_type full
_refine_ls_number_parameters 966
_refine_ls_number_reflns 11301
_refine_ls_number_restraints 84
_refine_ls_restrained_S_all 1.066
_refine_ls_R_factor_all 0.1765
_refine_ls_R_factor_gt 0.1000
_refine_ls_shift/su_max 0.000
_refine_ls_shift/su_mean 0.000
_refine_ls_structure_factor_coef Fsqd
_refine_ls_weighting_details 'calc w=1/[\s^2^(Fo^2^)+(0.1507P)^2^+0.0000P] where P=(Fo^2^+2Fc^2^)/3'
_refine_ls_weighting_scheme calc
_refine_ls_wR_factor_gt 0.2378
_refine_ls_wR_factor_ref 0.3082
_reflns_number_gt 5404
_reflns_number_total 11301
_reflns_threshold_expression >2sigma(I)
_cod_data_source_file ol4037049_si_003.cif
_cod_data_source_block 0930fk
_cod_original_sg_symbol_H-M P-1
_cod_original_formula_sum 'C91.50 H93.48 N6 O2 Zn'
_cod_database_code 1513465

loop_
_symmetry_equiv_pos_as_xyz
'x, y, z'
'-x, -y, -z'

loop_
_atom_site_label
_atom_site_type_symbol
_atom_site_fract_x
_atom_site_fract_y
_atom_site_fract_z
_atom_site_U_iso_or_equiv
_atom_site_adp_type
_atom_site_occupancy
_atom_site_symmetry_multiplicity
_atom_site_calc_flag
_atom_site_refinement_flags
_atom_site_disorder_assembly
_atom_site_disorder_group
C1 C 0.2063(5) -0.1448(4) 0.4320(4) 0.0455(18) Uani 1 1 d . . .
C2 C 0.1679(5) -0.2248(4) 0.3852(4) 0.0476(19) Uani 1 1 d . . .
C3 C 0.1407(5) -0.2063(4) 0.3148(3) 0.0471(19) Uani 1 1 d . . .
H1 H 0.1102 -0.2450 0.2731 0.056 Uiso 1 1 calc R . .
C4 C 0.1667(5) -0.1162(4) 0.3148(4) 0.0439(17) Uani 1 1 d . . .
C5 C 0.1537(5) -0.0694(4) 0.2510(3) 0.0446(18) Uani 1 1 d . . .
C6 C 0.1847(5) 0.0167(4) 0.2512(4) 0.0494(19) Uani 1 1 d . . .
C7 C 0.1865(5) 0.0595(5) 0.1833(4) 0.059(2) Uani 1 1 d . . .
H2 H 0.1644 0.0351 0.1319 0.070 Uiso 1 1 calc R . .
C8 C 0.2242(5) 0.1393(4) 0.2044(4) 0.054(2) Uani 1 1 d . . .
H3 H 0.2340 0.1819 0.1711 0.065 Uiso 1 1 calc R . .
C9 C 0.2476(5) 0.1491(4) 0.2875(4) 0.0461(18) Uani 1 1 d . . .
C10 C 0.2858(5) 0.2247(4) 0.3330(3) 0.0429(17) Uani 1 1 d . . .
C11 C 0.3033(5) 0.2363(4) 0.4153(3) 0.0460(18) Uani 1 1 d . . .
C12 C 0.3303(5) 0.3162(4) 0.4635(3) 0.0472(18) Uani 1 1 d . . .
H4 H 0.3433 0.3702 0.4459 0.057 Uiso 1 1 calc R . .
C13 C 0.3342(5) 0.3014(4) 0.5388(4) 0.0484(19) Uani 1 1 d . . .
H5 H 0.3493 0.3431 0.5839 0.058 Uiso 1 1 calc R . .
C14 C 0.3111(5) 0.2101(4) 0.5379(4) 0.0446(18) Uani 1 1 d . . .
C15 C 0.3120(5) 0.1674(4) 0.6046(3) 0.0394(16) Uani 1 1 d . . .
C16 C 0.2976(5) 0.0785(4) 0.6029(3) 0.0431(17) Uani 1 1 d . . .
C17 C 0.2994(5) 0.0346(4) 0.6706(4) 0.0465(18) Uani 1 1 d . . .
H6 H 0.3135 0.0602 0.7235 0.056 Uiso 1 1 calc R . .
C18 C 0.2770(5) -0.0503(4) 0.6447(3) 0.0452(18) Uani 1 1 d . . .
C19 C 0.2584(5) -0.0597(4) 0.5604(4) 0.0442(17) Uani 1 1 d . . .
C20 C 0.2300(5) -0.1359(4) 0.5122(4) 0.0513(19) Uani 1 1 d . . .
H7 H 0.2264 -0.1871 0.5359 0.062 Uiso 1 1 calc R . .
C21 C 0.1001(5) -0.1134(4) 0.1797(3) 0.0456(18) Uani 1 1 d . . .
C22 C 0.0144(5) -0.0861(4) 0.1624(4) 0.0483(19) Uani 1 1 d . . .
H8 H -0.0094 -0.0405 0.1971 0.058 Uiso 1 1 calc R . .
C23 C -0.0377(5) -0.1232(4) 0.0965(3) 0.0427(17) Uani 1 1 d . . .
C24 C 0.0002(5) -0.1894(4) 0.0461(4) 0.0474(19) Uani 1 1 d . . .
H9 H -0.0347 -0.2162 0.0007 0.057 Uiso 1 1 calc R . .
C25 C 0.0878(5) -0.2179(4) 0.0602(3) 0.0449(18) Uani 1 1 d . . .
C26 C 0.1368(5) -0.1792(4) 0.1284(3) 0.0459(18) Uani 1 1 d . . .
H10 H 0.1958 -0.1977 0.1399 0.055 Uiso 1 1 calc R . .
C27 C -0.1329(5) -0.0904(4) 0.0792(3) 0.0454(18) Uani 1 1 d . . .
C28 C -0.1192(5) 0.0024(4) 0.0589(4) 0.060(2) Uani 1 1 d . . .
H37 H -0.1788 0.0246 0.0479 0.090 Uiso 1 1 calc R . .
H38 H -0.0821 0.0013 0.0126 0.090 Uiso 1 1 calc R . .
H39 H -0.0879 0.0401 0.1035 0.090 Uiso 1 1 calc R . .
C29 C -0.1848(5) -0.1467(5) 0.0098(4) 0.065(2) Uani 1 1 d . . .
H40 H -0.2444 -0.1232 0.0011 0.098 Uiso 1 1 calc R . .
H41 H -0.1938 -0.2060 0.0212 0.098 Uiso 1 1 calc R . .
H42 H -0.1494 -0.1469 -0.0374 0.098 Uiso 1 1 calc R . .
C30 C -0.1907(5) -0.0885(5) 0.1523(4) 0.063(2) Uani 1 1 d . . .
H43 H -0.2509 -0.0673 0.1411 0.094 Uiso 1 1 calc R . .
H44 H -0.1598 -0.0498 0.1964 0.094 Uiso 1 1 calc R . .
H45 H -0.1984 -0.1470 0.1658 0.094 Uiso 1 1 calc R . .
C31 C 0.1227(5) -0.2897(4) 0.0009(4) 0.052(2) Uani 1 1 d . . .
C32 C 0.0616(6) -0.3718(4) -0.0009(4) 0.063(2) Uani 1 1 d . . .
H46 H 0.0839 -0.4181 -0.0389 0.095 Uiso 1 1 calc R . .
H47 H -0.0012 -0.3607 -0.0163 0.095 Uiso 1 1 calc R . .
H48 H 0.0628 -0.3895 0.0513 0.095 Uiso 1 1 calc R . .
C33 C 0.1210(6) -0.2635(5) -0.0810(4) 0.067(2) Uani 1 1 d . . .
H49 H 0.1433 -0.3102 -0.1186 0.100 Uiso 1 1 calc R . .
H50 H 0.1603 -0.2107 -0.0805 0.100 Uiso 1 1 calc R . .
H51 H 0.0582 -0.2525 -0.0966 0.100 Uiso 1 1 calc R . .
C34 C 0.2215(5) -0.3115(5) 0.0219(4) 0.068(2) Uani 1 1 d . . .
H52 H 0.2407 -0.3580 -0.0175 0.102 Uiso 1 1 calc R . .
H53 H 0.2236 -0.3303 0.0737 0.102 Uiso 1 1 calc R . .
H54 H 0.2627 -0.2599 0.0229 0.102 Uiso 1 1 calc R . .
C35 C 0.3112(6) 0.3013(4) 0.2932(3) 0.0466(18) Uani 1 1 d . . .
C36 C 0.2416(5) 0.3460(4) 0.2615(3) 0.0441(17) Uani 1 1 d . . .
H11 H 0.1793 0.3289 0.2672 0.053 Uiso 1 1 calc R . .
C37 C 0.2630(5) 0.4143(4) 0.2222(3) 0.0433(17) Uani 1 1 d . . .
C38 C 0.3550(6) 0.4371(5) 0.2146(4) 0.053(2) Uani 1 1 d . . .
H12 H 0.3702 0.4847 0.1881 0.063 Uiso 1 1 calc R . .
C39 C 0.4258(5) 0.3931(4) 0.2441(4) 0.0477(18) Uani 1 1 d . A .
C40 C 0.4022(5) 0.3247(4) 0.2840(4) 0.0471(18) Uani 1 1 d . . .
H13 H 0.4489 0.2938 0.3052 0.056 Uiso 1 1 calc R . .
C41 C 0.1899(5) 0.4631(4) 0.1830(4) 0.0485(19) Uani 1 1 d . . .
C42 C 0.0935(5) 0.4315(5) 0.1972(4) 0.058(2) Uani 1 1 d . . .
H55 H 0.0498 0.4643 0.1709 0.087 Uiso 1 1 calc R . .
H56 H 0.0839 0.4401 0.2537 0.087 Uiso 1 1 calc R . .
H57 H 0.0844 0.3698 0.1762 0.087 Uiso 1 1 calc R . .
C43 C 0.2033(6) 0.4489(5) 0.0938(4) 0.061(2) Uani 1 1 d . . .
H58 H 0.1571 0.4791 0.0676 0.092 Uiso 1 1 calc R . .
H59 H 0.1969 0.3868 0.0737 0.092 Uiso 1 1 calc R . .
H60 H 0.2645 0.4718 0.0835 0.092 Uiso 1 1 calc R . .
C44 C 0.2016(6) 0.5608(4) 0.2131(4) 0.064(2) Uani 1 1 d . . .
H61 H 0.1545 0.5908 0.1878 0.096 Uiso 1 1 calc R . .
H62 H 0.2623 0.5829 0.2007 0.096 Uiso 1 1 calc R . .
H63 H 0.1953 0.5708 0.2701 0.096 Uiso 1 1 calc R . .
C45 C 0.5262(5) 0.4195(5) 0.2336(4) 0.056(2) Uani 1 1 d . . .
C46A C 0.5921(8) 0.3613(7) 0.2664(7) 0.070(4) Uani 0.690(11) 1 d P A 1
H64 H 0.6549 0.3815 0.2582 0.104 Uiso 0.690(11) 1 calc PR A 1
H65 H 0.5805 0.3018 0.2394 0.104 Uiso 0.690(11) 1 calc PR A 1
H66 H 0.5834 0.3630 0.3227 0.104 Uiso 0.690(11) 1 calc PR A 1
C47A C 0.5481(8) 0.5123(7) 0.2813(7) 0.063(4) Uani 0.690(11) 1 d P A 1
H67 H 0.5076 0.5532 0.2621 0.094 Uiso 0.690(11) 1 calc PR A 1
H68 H 0.6119 0.5307 0.2746 0.094 Uiso 0.690(11) 1 calc PR A 1
H69 H 0.5386 0.5108 0.3371 0.094 Uiso 0.690(11) 1 calc PR A 1
C48A C 0.5416(9) 0.4242(10) 0.1476(6) 0.083(5) Uani 0.690(11) 1 d P A 1
H70 H 0.4977 0.4619 0.1280 0.125 Uiso 0.690(11) 1 calc PR A 1
H71 H 0.5332 0.3659 0.1173 0.125 Uiso 0.690(11) 1 calc PR A 1
H72 H 0.6040 0.4477 0.1421 0.125 Uiso 0.690(11) 1 calc PR A 1
C46B C 0.5677(17) 0.3292(16) 0.1776(14) 0.061(8) Uiso 0.310(11) 1 d P A 2
C47B C 0.5750(18) 0.4400(18) 0.3112(15) 0.065(8) Uiso 0.310(11) 1 d P A 2
C48B C 0.541(2) 0.491(2) 0.1837(18) 0.078(9) Uiso 0.310(11) 1 d P A 2
C49 C 0.3207(5) 0.2232(4) 0.6833(3) 0.0388(16) Uani 1 1 d . . .
C50 C 0.2498(5) 0.2752(4) 0.7060(3) 0.0451(18) Uani 1 1 d . . .
H14 H 0.2009 0.2794 0.6694 0.054 Uiso 1 1 calc R . .
C51 C 0.2486(5) 0.3218(4) 0.7819(3) 0.0430(17) Uani 1 1 d . . .
C52 C 0.3244(5) 0.3163(4) 0.8327(3) 0.0449(18) Uani 1 1 d . . .
H15 H 0.3259 0.3483 0.8841 0.054 Uiso 1 1 calc R . .
C53 C 0.3967(5) 0.2662(4) 0.8110(4) 0.0496(19) Uani 1 1 d . B .
C54 C 0.3941(5) 0.2194(4) 0.7351(4) 0.0479(18) Uani 1 1 d . . .
H16 H 0.4433 0.1848 0.7189 0.057 Uiso 1 1 calc R . .
C55 C 0.1677(5) 0.3785(4) 0.8057(4) 0.0487(19) Uani 1 1 d . . .
C56 C 0.0765(5) 0.3300(5) 0.7770(4) 0.067(2) Uani 1 1 d . . .
H73 H 0.0763 0.3127 0.7200 0.100 Uiso 1 1 calc R . .
H74 H 0.0264 0.3680 0.7900 0.100 Uiso 1 1 calc R . .
H75 H 0.0684 0.2784 0.8026 0.100 Uiso 1 1 calc R . .
C57 C 0.1755(6) 0.4618(5) 0.7661(5) 0.070(2) Uani 1 1 d . . .
H76 H 0.1764 0.4454 0.7090 0.105 Uiso 1 1 calc R . .
H77 H 0.2321 0.4956 0.7852 0.105 Uiso 1 1 calc R . .
H78 H 0.1230 0.4967 0.7792 0.105 Uiso 1 1 calc R . .
C58 C 0.1662(6) 0.4038(5) 0.8938(4) 0.068(2) Uani 1 1 d . . .
H79 H 0.1146 0.4401 0.9066 0.102 Uiso 1 1 calc R . .
H80 H 0.2235 0.4362 0.9132 0.102 Uiso 1 1 calc R . .
H81 H 0.1593 0.3515 0.9186 0.102 Uiso 1 1 calc R . .
C59 C 0.4780(5) 0.2582(5) 0.8682(4) 0.055(2) Uani 1 1 d . . .
C60A C 0.5685(8) 0.2777(9) 0.8281(6) 0.087(4) Uani 0.808(13) 1 d P B 1
H82 H 0.5711 0.2382 0.7786 0.131 Uiso 0.808(13) 1 calc PR B 1
H83 H 0.6207 0.2698 0.8629 0.131 Uiso 0.808(13) 1 calc PR B 1
H84 H 0.5709 0.3376 0.8174 0.131 Uiso 0.808(13) 1 calc PR B 1
C61A C 0.4785(8) 0.1648(7) 0.8841(7) 0.089(5) Uani 0.808(13) 1 d P B 1
H85 H 0.4794 0.1256 0.8342 0.134 Uiso 0.808(13) 1 calc PR B 1
H86 H 0.4236 0.1509 0.9116 0.134 Uiso 0.808(13) 1 calc PR B 1
H87 H 0.5330 0.1578 0.9167 0.134 Uiso 0.808(13) 1 calc PR B 1
C62A C 0.4777(9) 0.3195(8) 0.9425(7) 0.113(7) Uani 0.808(13) 1 d P B 1
H88 H 0.5309 0.3113 0.9761 0.169 Uiso 0.808(13) 1 calc PR B 1
H89 H 0.4216 0.3086 0.9697 0.169 Uiso 0.808(13) 1 calc PR B 1
H90 H 0.4805 0.3790 0.9309 0.169 Uiso 0.808(13) 1 calc PR B 1
C60B C 0.532(3) 0.353(3) 0.894(3) 0.067(14) Uiso 0.192(13) 1 d P B 2
C61B C 0.435(3) 0.226(3) 0.950(2) 0.055(12) Uiso 0.192(13) 1 d P B 2
C62B C 0.553(3) 0.202(3) 0.841(3) 0.065(14) Uiso 0.192(13) 1 d P B 2
C63 C 0.2389(6) -0.3447(4) 0.4341(4) 0.0513(19) Uani 1 1 d . . .
C64 C 0.2414(6) -0.3959(5) 0.4942(4) 0.067(2) Uani 1 1 d . . .
H17 H 0.1887 -0.4055 0.5231 0.081 Uiso 1 1 calc R . .
C65 C 0.3233(9) -0.4324(6) 0.5106(7) 0.101(4) Uani 1 1 d . . .
H18 H 0.3263 -0.4674 0.5510 0.121 Uiso 1 1 calc R . .
C66 C 0.4008(9) -0.4185(8) 0.4689(9) 0.118(4) Uani 1 1 d . . .
H19 H 0.4565 -0.4434 0.4808 0.141 Uiso 1 1 calc R . .
C67 C 0.3955(7) -0.3693(7) 0.4114(8) 0.104(4) Uani 1 1 d . . .
H20 H 0.4485 -0.3596 0.3832 0.124 Uiso 1 1 calc R . .
C68 C 0.3162(7) -0.3324(5) 0.3918(5) 0.069(2) Uani 1 1 d . . .
H21 H 0.3144 -0.2990 0.3500 0.083 Uiso 1 1 calc R . .
C69 C 0.0695(5) -0.3381(5) 0.4299(4) 0.0493(19) Uani 1 1 d . . .
C70 C 0.0458(5) -0.4272(4) 0.4105(4) 0.0502(19) Uani 1 1 d . . .
H22 H 0.0889 -0.4657 0.3876 0.060 Uiso 1 1 calc R . .
C71 C -0.0410(6) -0.4578(5) 0.4251(4) 0.063(2) Uani 1 1 d . . .
H23 H -0.0579 -0.5177 0.4116 0.076 Uiso 1 1 calc R . .
C72 C -0.1034(6) -0.4024(5) 0.4590(4) 0.063(2) Uani 1 1 d . . .
H24 H -0.1627 -0.4244 0.4693 0.075 Uiso 1 1 calc R . .
C73 C -0.0801(6) -0.3158(5) 0.4777(4) 0.064(2) Uani 1 1 d . . .
H25 H -0.1232 -0.2775 0.5008 0.077 Uiso 1 1 calc R . .
C74 C 0.0067(6) -0.2844(5) 0.4629(4) 0.059(2) Uani 1 1 d . . .
H26 H 0.0227 -0.2242 0.4760 0.070 Uiso 1 1 calc R . .
C75 C 0.3406(6) -0.1171(4) 0.7523(4) 0.0517(19) Uani 1 1 d . . .
C76 C 0.4320(6) -0.1038(5) 0.7382(5) 0.067(2) Uani 1 1 d . . .
H27 H 0.4495 -0.0966 0.6869 0.080 Uiso 1 1 calc R . .
C77 C 0.4996(6) -0.1007(6) 0.7989(6) 0.082(3) Uani 1 1 d . . .
H28 H 0.5623 -0.0908 0.7890 0.099 Uiso 1 1 calc R . .
C78 C 0.4736(8) -0.1121(7) 0.8722(7) 0.104(4) Uani 1 1 d . . .
H29 H 0.5188 -0.1110 0.9133 0.125 Uiso 1 1 calc R . .
C79 C 0.3827(8) -0.1253(6) 0.8871(5) 0.089(3) Uani 1 1 d . . .
H30 H 0.3655 -0.1331 0.9383 0.107 Uiso 1 1 calc R . .
C80 C 0.3160(6) -0.1272(5) 0.8274(4) 0.067(2) Uani 1 1 d . . .
H31 H 0.2533 -0.1354 0.8382 0.080 Uiso 1 1 calc R . .
C81 C 0.1909(7) -0.1714(5) 0.6896(4) 0.059(2) Uani 1 1 d . . .
C82 C 0.1079(7) -0.1365(6) 0.6789(4) 0.075(3) Uani 1 1 d . . .
H32 H 0.1052 -0.0774 0.6726 0.089 Uiso 1 1 calc R . .
C83 C 0.0268(7) -0.1898(8) 0.6775(5) 0.097(3) Uani 1 1 d . . .
H33 H -0.0312 -0.1664 0.6718 0.116 Uiso 1 1 calc R . .
C84 C 0.0329(10) -0.2763(8) 0.6846(6) 0.108(4) Uani 1 1 d . . .
H34 H -0.0218 -0.3122 0.6817 0.129 Uiso 1 1 calc R . .
C85 C 0.1140(9) -0.3117(7) 0.6956(5) 0.095(4) Uani 1 1 d . . .
H35 H 0.1165 -0.3708 0.7023 0.114 Uiso 1 1 calc R . .
C86 C 0.1950(7) -0.2577(5) 0.6970(4) 0.078(3) Uani 1 1 d . . .
H36 H 0.2528 -0.2813 0.7030 0.093 Uiso 1 1 calc R . .
N1 N 0.2066(4) -0.0801(3) 0.3866(3) 0.0445(14) Uani 1 1 d . . .
N2 N 0.2232(4) 0.0735(3) 0.3148(3) 0.0484(15) Uani 1 1 d . . .
N3 N 0.2923(4) 0.1717(3) 0.4616(3) 0.0429(14) Uani 1 1 d . . .
N4 N 0.2712(4) 0.0197(3) 0.5364(3) 0.0464(15) Uani 1 1 d . . .
Zn1 Zn 0.26027(7) 0.04256(6) 0.42291(5) 0.0527(4) Uani 1 1 d . . .
N5 N 0.1583(4) -0.3052(3) 0.4145(3) 0.0469(15) Uani 1 1 d . . .
N6 N 0.2747(4) -0.1192(4) 0.6890(3) 0.0523(16) Uani 1 1 d . . .
O1 O 0.3971(4) 0.0019(4) 0.3989(3) 0.0855(19) Uani 1 1 d . . .
H97 H 0.4458 0.0202 0.4245 0.128 Uiso 1 1 calc R . .
C87 C 0.4175(6) -0.0612(5) 0.3324(5) 0.084(3) Uani 1 1 d . . .
H91 H 0.4833 -0.0696 0.3331 0.125 Uiso 1 1 calc R . .
H92 H 0.3991 -0.0403 0.2836 0.125 Uiso 1 1 calc R . .
H93 H 0.3838 -0.1164 0.3353 0.125 Uiso 1 1 calc R . .
O2 O 0.5371(5) 0.0915(4) 0.4640(4) 0.094(2) Uani 1 1 d . . .
H98 H 0.5264 0.0728 0.5062 0.141 Uiso 1 1 calc R . .
C88 C 0.5395(7) 0.1834(6) 0.4768(6) 0.107(4) Uani 1 1 d . . .
H94 H 0.5246 0.2037 0.5312 0.160 Uiso 1 1 calc R . .
H95 H 0.4948 0.2033 0.4409 0.160 Uiso 1 1 calc R . .
H96 H 0.6009 0.2065 0.4673 0.160 Uiso 1 1 calc R . .
C89 C 0.0694(19) 0.1052(16) 0.6281(13) 0.094(8) Uani 0.50 1 d PU . .
C90 C 0.034(2) 0.045(2) 0.5561(18) 0.083(7) Uani 0.50 1 d PU . .
C91 C 0.073(2) 0.0726(17) 0.4779(17) 0.080(7) Uani 0.50 1 d PU . .
C92 C 0.0203(17) 0.0133(15) 0.4096(14) 0.088(6) Uani 0.50 1 d PU . .
C94 C -0.047(2) -0.064(2) 0.4026(19) 0.092(8) Uani 0.50 1 d PU . .
C93 C -0.068(2) -0.081(2) 0.467(2) 0.109(8) Uani 0.50 1 d PU . .
C96 C -0.0390(18) -0.0402(19) 0.538(2) 0.075(7) Uani 0.50 1 d PU . .

loop_
_atom_site_aniso_label
_atom_site_aniso_U_11
_atom_site_aniso_U_22
_atom_site_aniso_U_33
_atom_site_aniso_U_23
_atom_site_aniso_U_13
_atom_site_aniso_U_12
C1 0.058(5) 0.045(4) 0.034(4) 0.010(3) -0.002(3) -0.001(4)
C2 0.072(5) 0.032(4) 0.037(4) 0.006(3) -0.013(4) -0.006(4)
C3 0.078(6) 0.029(4) 0.031(4) 0.001(3) -0.012(3) -0.009(4)
C4 0.058(5) 0.038(4) 0.035(4) 0.007(3) -0.009(3) 0.002(3)
C5 0.060(5) 0.040(4) 0.030(3) -0.003(3) -0.012(3) 0.002(4)
C6 0.080(6) 0.031(4) 0.035(4) 0.005(3) -0.009(4) -0.004(4)
C7 0.089(6) 0.053(5) 0.031(4) 0.006(3) -0.017(4) -0.012(4)
C8 0.090(6) 0.044(4) 0.028(3) 0.010(3) -0.006(4) -0.011(4)
C9 0.063(5) 0.038(4) 0.036(4) 0.009(3) -0.004(3) -0.010(4)
C10 0.066(5) 0.036(4) 0.028(3) 0.008(3) 0.006(3) -0.002(3)
C11 0.061(5) 0.048(4) 0.030(3) 0.011(3) 0.004(3) -0.001(4)
C12 0.073(6) 0.034(4) 0.033(4) 0.004(3) -0.003(3) 0.000(4)
C13 0.069(5) 0.032(4) 0.041(4) 0.001(3) -0.003(4) -0.007(3)
C14 0.063(5) 0.034(4) 0.036(4) 0.005(3) -0.005(3) 0.003(3)
C15 0.052(5) 0.038(4) 0.025(3) -0.002(3) -0.003(3) -0.003(3)
C16 0.055(5) 0.040(4) 0.032(3) 0.000(3) -0.004(3) -0.001(3)
C17 0.066(5) 0.043(4) 0.028(3) 0.000(3) 0.002(3) 0.002(4)
C18 0.067(5) 0.041(4) 0.031(3) 0.018(3) -0.005(3) -0.001(4)
C19 0.052(5) 0.038(4) 0.040(4) -0.001(3) -0.001(3) 0.000(3)
C20 0.082(6) 0.037(4) 0.035(4) 0.008(3) -0.003(4) 0.000(4)
C21 0.069(6) 0.040(4) 0.025(3) 0.004(3) -0.009(3) -0.010(4)
C22 0.071(6) 0.037(4) 0.035(4) 0.000(3) 0.000(4) -0.002(4)
C23 0.059(5) 0.040(4) 0.029(3) 0.007(3) -0.003(3) -0.002(3)
C24 0.067(6) 0.038(4) 0.038(4) 0.013(3) -0.015(4) -0.005(4)
C25 0.064(5) 0.038(4) 0.032(4) 0.008(3) -0.007(3) -0.003(4)
C26 0.069(5) 0.038(4) 0.031(3) 0.010(3) -0.012(3) 0.000(4)
C27 0.058(5) 0.050(4) 0.029(3) 0.011(3) -0.004(3) 0.003(4)
C28 0.073(6) 0.047(5) 0.063(5) 0.019(4) -0.001(4) 0.010(4)
C29 0.069(6) 0.070(5) 0.055(5) 0.011(4) -0.014(4) 0.003(4)
C30 0.071(6) 0.068(5) 0.050(4) 0.009(4) 0.000(4) 0.011(4)
C31 0.080(6) 0.038(4) 0.038(4) 0.000(3) -0.007(4) 0.003(4)
C32 0.098(7) 0.036(4) 0.053(4) 0.002(3) -0.002(4) 0.000(4)
C33 0.091(7) 0.068(5) 0.042(4) 0.006(4) 0.008(4) 0.013(5)
C34 0.073(6) 0.069(5) 0.057(5) -0.005(4) -0.015(4) 0.010(5)
C35 0.070(6) 0.046(4) 0.023(3) 0.007(3) -0.005(3) -0.003(4)
C36 0.061(5) 0.039(4) 0.032(3) 0.007(3) -0.004(3) -0.007(4)
C37 0.056(5) 0.044(4) 0.031(3) 0.014(3) -0.005(3) -0.002(4)
C38 0.075(6) 0.049(4) 0.035(4) 0.014(3) -0.005(4) -0.003(4)
C39 0.062(5) 0.041(4) 0.040(4) 0.011(3) -0.001(4) -0.008(4)
C40 0.068(6) 0.037(4) 0.036(4) 0.011(3) -0.001(4) -0.005(4)
C41 0.068(6) 0.041(4) 0.038(4) 0.013(3) -0.006(4) 0.002(4)
C42 0.071(6) 0.050(5) 0.054(4) 0.013(4) -0.008(4) -0.002(4)
C43 0.085(6) 0.063(5) 0.037(4) 0.008(4) -0.009(4) 0.013(4)
C44 0.084(6) 0.048(5) 0.058(5) 0.006(4) -0.009(4) 0.008(4)
C45 0.059(6) 0.057(5) 0.057(5) 0.025(4) 0.002(4) -0.002(4)
C46A 0.062(9) 0.049(7) 0.100(10) 0.021(7) -0.001(7) -0.003(6)
C47A 0.061(8) 0.043(7) 0.081(8) 0.003(6) -0.011(6) -0.004(6)
C48A 0.080(10) 0.119(13) 0.047(7) 0.005(7) 0.020(6) -0.022(9)
C49 0.059(5) 0.031(4) 0.027(3) 0.007(3) -0.005(3) 0.000(3)
C50 0.066(5) 0.038(4) 0.031(3) 0.008(3) -0.008(3) -0.007(4)
C51 0.061(5) 0.033(4) 0.034(4) 0.001(3) 0.004(3) -0.001(3)
C52 0.067(5) 0.041(4) 0.025(3) 0.004(3) -0.011(3) 0.002(4)
C53 0.068(5) 0.037(4) 0.040(4) -0.002(3) -0.007(4) 0.001(4)
C54 0.066(5) 0.041(4) 0.036(4) 0.006(3) 0.001(4) 0.000(4)
C55 0.071(6) 0.030(4) 0.045(4) 0.004(3) 0.007(4) 0.002(4)
C56 0.064(6) 0.066(5) 0.066(5) -0.002(4) -0.001(4) -0.002(4)
C57 0.088(7) 0.052(5) 0.075(5) 0.018(4) 0.019(5) 0.012(5)
C58 0.091(7) 0.074(6) 0.038(4) -0.001(4) 0.008(4) 0.015(5)
C59 0.063(6) 0.058(5) 0.040(4) 0.002(4) -0.015(4) 0.004(4)
C60A 0.079(9) 0.104(10) 0.076(8) 0.016(7) -0.026(7) -0.010(7)
C61A 0.115(11) 0.070(8) 0.087(8) 0.029(6) -0.040(8) 0.017(7)
C62A 0.139(13) 0.110(11) 0.071(8) -0.043(8) -0.074(9) 0.056(10)
C63 0.066(6) 0.032(4) 0.054(4) 0.007(3) -0.013(4) -0.001(4)
C64 0.093(7) 0.043(5) 0.065(5) 0.015(4) -0.022(5) -0.007(5)
C65 0.123(10) 0.048(6) 0.130(9) 0.029(6) -0.073(8) 0.000(7)
C66 0.092(10) 0.083(8) 0.177(13) 0.019(8) -0.033(9) 0.017(8)
C67 0.073(8) 0.074(7) 0.160(11) 0.003(7) -0.016(7) 0.018(6)
C68 0.087(7) 0.043(5) 0.076(6) 0.010(4) -0.006(5) 0.004(5)
C69 0.066(6) 0.047(4) 0.031(4) 0.002(3) -0.006(4) -0.009(4)
C70 0.069(6) 0.042(4) 0.039(4) 0.007(3) 0.000(4) -0.005(4)
C71 0.084(7) 0.047(5) 0.058(5) 0.010(4) -0.011(5) -0.011(5)
C72 0.072(6) 0.056(5) 0.063(5) 0.025(4) 0.003(4) -0.009(5)
C73 0.068(6) 0.057(5) 0.070(5) 0.019(4) 0.002(5) -0.001(5)
C74 0.078(6) 0.046(5) 0.051(4) 0.007(4) -0.005(4) -0.005(4)
C75 0.068(6) 0.043(4) 0.045(4) 0.015(3) -0.004(4) -0.001(4)
C76 0.083(7) 0.057(5) 0.062(5) 0.018(4) -0.005(5) -0.001(5)
C77 0.071(7) 0.082(7) 0.100(7) 0.033(6) -0.011(6) 0.007(5)
C78 0.092(9) 0.122(9) 0.100(8) 0.047(7) -0.038(7) -0.024(7)
C79 0.111(9) 0.112(8) 0.044(5) 0.017(5) -0.023(6) 0.001(7)
C80 0.090(7) 0.067(5) 0.044(4) 0.014(4) -0.001(4) 0.004(5)
C81 0.101(7) 0.045(5) 0.030(4) 0.011(3) -0.016(4) -0.015(5)
C82 0.092(8) 0.071(6) 0.065(5) 0.036(5) -0.011(5) -0.014(6)
C83 0.089(8) 0.125(10) 0.080(7) 0.039(6) -0.007(6) -0.027(7)
C84 0.149(12) 0.106(10) 0.067(6) 0.035(6) -0.008(7) -0.055(9)
C85 0.167(12) 0.062(6) 0.052(5) 0.025(5) -0.020(7) -0.046(8)
C86 0.133(9) 0.050(5) 0.047(5) 0.015(4) -0.015(5) -0.020(5)
N1 0.065(4) 0.041(3) 0.029(3) 0.011(2) -0.005(3) 0.000(3)
N2 0.063(4) 0.037(3) 0.045(3) 0.008(3) -0.007(3) -0.003(3)
N3 0.057(4) 0.043(3) 0.028(3) 0.003(2) -0.002(3) 0.002(3)
N4 0.062(4) 0.032(3) 0.044(3) 0.004(3) -0.010(3) 0.004(3)
Zn1 0.0834(8) 0.0393(6) 0.0336(5) 0.0062(4) -0.0089(5) -0.0087(5)
N5 0.069(5) 0.031(3) 0.040(3) 0.010(2) -0.006(3) -0.010(3)
N6 0.070(5) 0.046(4) 0.041(3) 0.017(3) -0.011(3) -0.015(3)
O1 0.073(4) 0.092(4) 0.077(4) -0.033(3) -0.003(3) 0.006(4)
C87 0.101(7) 0.072(6) 0.071(6) -0.015(5) 0.022(5) -0.003(5)
O2 0.100(5) 0.077(4) 0.097(5) -0.005(3) -0.004(4) -0.014(4)
C88 0.102(8) 0.075(7) 0.132(9) -0.014(6) -0.018(7) 0.006(6)
C89 0.115(16) 0.088(14) 0.075(13) -0.006(11) 0.001(11) 0.014(12)
C90 0.091(14) 0.076(13) 0.087(13) 0.014(11) 0.020(12) 0.030(11)
C91 0.099(16) 0.069(13) 0.073(13) 0.002(12) -0.009(13) 0.036(11)
C92 0.094(14) 0.075(12) 0.097(12) 0.007(11) 0.006(12) 0.023(11)
C94 0.078(14) 0.097(16) 0.106(17) 0.019(15) 0.012(15) 0.023(12)
C93 0.101(15) 0.108(15) 0.123(17) 0.018(15) 0.006(15) 0.040(12)
C96 0.068(14) 0.081(15) 0.087(14) 0.045(13) 0.006(12) 0.009(11)

loop_
_atom_type_symbol
_atom_type_description
_atom_type_scat_dispersion_real
_atom_type_scat_dispersion_imag
_atom_type_scat_source
C C 0.0181 0.0091 'International Tables Vol C Tables 4.2.6.8 and 6.1.1.4'
H H 0.0000 0.0000 'International Tables Vol C Tables 4.2.6.8 and 6.1.1.4'
N N 0.0311 0.0180 'International Tables Vol C Tables 4.2.6.8 and 6.1.1.4'
O O 0.0492 0.0322 'International Tables Vol C Tables 4.2.6.8 and 6.1.1.4'
Zn Zn -1.5491 0.6778 'International Tables Vol C Tables 4.2.6.8 and 6.1.1.4'

loop_
_geom_angle_atom_site_label_1
_geom_angle_atom_site_label_2
_geom_angle_atom_site_label_3
_geom_angle
_geom_angle_site_symmetry_1
_geom_angle_site_symmetry_3
N1 C1 C20 126.6(6) . .
N1 C1 C2 108.8(5) . .
C20 C1 C2 124.4(6) . .
C3 C2 N5 128.6(6) . .
C3 C2 C1 107.9(6) . .
N5 C2 C1 123.4(5) . .
C2 C3 C4 106.5(5) . .
C2 C3 H1 126.8 . .
C4 C3 H1 126.8 . .
N1 C4 C5 123.7(6) . .
N1 C4 C3 110.3(5) . .
C5 C4 C3 126.0(6) . .
C6 C5 C4 124.6(6) . .
C6 C5 C21 117.2(6) . .
C4 C5 C21 118.2(6) . .
N2 C6 C5 126.7(6) . .
N2 C6 C7 108.5(6) . .
C5 C6 C7 124.8(6) . .
C8 C7 C6 108.5(6) . .
C8 C7 H2 125.8 . .
C6 C7 H2 125.8 . .
C7 C8 C9 107.2(6) . .
C7 C8 H3 126.4 . .
C9 C8 H3 126.4 . .
N2 C9 C10 125.6(6) . .
N2 C9 C8 109.1(5) . .
C10 C9 C8 125.2(6) . .
C9 C10 C11 125.4(6) . .
C9 C10 C35 118.8(5) . .
C11 C10 C35 115.8(5) . .
N3 C11 C10 124.6(6) . .
N3 C11 C12 109.7(5) . .
C10 C11 C12 125.7(6) . .
C13 C12 C11 107.6(6) . .
C13 C12 H4 126.2 . .
C11 C12 H4 126.2 . .
C12 C13 C14 107.3(6) . .
C12 C13 H5 126.4 . .
C14 C13 H5 126.4 . .
N3 C14 C15 126.0(6) . .
N3 C14 C13 108.9(6) . .
C15 C14 C13 125.1(6) . .
C16 C15 C14 125.0(5) . .
C16 C15 C49 117.7(5) . .
C14 C15 C49 117.1(5) . .
N4 C16 C15 125.0(6) . .
N4 C16 C17 109.6(6) . .
C15 C16 C17 125.2(5) . .
C18 C17 C16 106.9(5) . .
C18 C17 H6 126.6 . .
C16 C17 H6 126.6 . .
C17 C18 N6 127.5(6) . .
C17 C18 C19 107.7(6) . .
N6 C18 C19 124.7(6) . .
N4 C19 C20 125.3(6) . .
N4 C19 C18 109.0(5) . .
C20 C19 C18 125.7(6) . .
C19 C20 C1 126.3(6) . .
C19 C20 H7 116.9 . .
C1 C20 H7 116.9 . .
C22 C21 C26 119.5(6) . .
C22 C21 C5 119.5(6) . .
C26 C21 C5 121.0(7) . .
C23 C22 C21 122.2(6) . .
C23 C22 H8 118.9 . .
C21 C22 H8 118.9 . .
C22 C23 C24 117.3(6) . .
C22 C23 C27 120.4(6) . .
C24 C23 C27 122.2(6) . .
C23 C24 C25 122.6(6) . .
C23 C24 H9 118.7 . .
C25 C24 H9 118.7 . .
C26 C25 C24 117.7(6) . .
C26 C25 C31 124.2(7) . .
C24 C25 C31 118.1(6) . .
C25 C26 C21 120.8(7) . .
C25 C26 H10 119.6 . .
C21 C26 H10 119.6 . .
C29 C27 C30 108.8(6) . .
C29 C27 C23 112.6(6) . .
C30 C27 C23 109.8(5) . .
C29 C27 C28 108.1(5) . .
C30 C27 C28 109.4(6) . .
C23 C27 C28 108.1(6) . .
C27 C28 H37 109.5 . .
C27 C28 H38 109.5 . .
H37 C28 H38 109.5 . .
C27 C28 H39 109.5 . .
H37 C28 H39 109.5 . .
H38 C28 H39 109.5 . .
C27 C29 H40 109.5 . .
C27 C29 H41 109.5 . .
H40 C29 H41 109.5 . .
C27 C29 H42 109.5 . .
H40 C29 H42 109.5 . .
H41 C29 H42 109.5 . .
C27 C30 H43 109.5 . .
C27 C30 H44 109.5 . .
H43 C30 H44 109.5 . .
C27 C30 H45 109.5 . .
H43 C30 H45 109.5 . .
H44 C30 H45 109.5 . .
C32 C31 C25 109.3(6) . .
C32 C31 C33 108.9(6) . .
C25 C31 C33 110.3(6) . .
C32 C31 C34 107.6(6) . .
C25 C31 C34 112.4(6) . .
C33 C31 C34 108.3(6) . .
C31 C32 H46 109.5 . .
C31 C32 H47 109.5 . .
H46 C32 H47 109.5 . .
C31 C32 H48 109.5 . .
H46 C32 H48 109.5 . .
H47 C32 H48 109.5 . .
C31 C33 H49 109.5 . .
C31 C33 H50 109.5 . .
H49 C33 H50 109.5 . .
C31 C33 H51 109.5 . .
H49 C33 H51 109.5 . .
H50 C33 H51 109.5 . .
C31 C34 H52 109.5 . .
C31 C34 H53 109.5 . .
H52 C34 H53 109.5 . .
C31 C34 H54 109.5 . .
H52 C34 H54 109.5 . .
H53 C34 H54 109.5 . .
C40 C35 C36 120.3(7) . .
C40 C35 C10 120.4(6) . .
C36 C35 C10 119.2(7) . .
C37 C36 C35 120.4(7) . .
C37 C36 H11 119.8 . .
C35 C36 H11 119.8 . .
C36 C37 C38 118.1(7) . .
C36 C37 C41 122.9(7) . .
C38 C37 C41 119.0(6) . .
C37 C38 C39 123.0(7) . .
C37 C38 H12 118.5 . .
C39 C38 H12 118.5 . .
C40 C39 C38 117.7(7) . .
C40 C39 C45 120.9(7) . .
C38 C39 C45 121.4(6) . .
C35 C40 C39 120.5(7) . .
C35 C40 H13 119.8 . .
C39 C40 H13 119.8 . .
C42 C41 C44 108.7(6) . .
C42 C41 C37 112.7(6) . .
C44 C41 C37 110.4(6) . .
C42 C41 C43 108.5(6) . .
C44 C41 C43 108.4(6) . .
C37 C41 C43 108.1(6) . .
C41 C42 H55 109.5 . .
C41 C42 H56 109.5 . .
H55 C42 H56 109.5 . .
C41 C42 H57 109.5 . .
H55 C42 H57 109.5 . .
H56 C42 H57 109.5 . .
C41 C43 H58 109.5 . .
C41 C43 H59 109.5 . .
H58 C43 H59 109.5 . .
C41 C43 H60 109.5 . .
H58 C43 H60 109.5 . .
H59 C43 H60 109.5 . .
C41 C44 H61 109.5 . .
C41 C44 H62 109.5 . .
H61 C44 H62 109.5 . .
C41 C44 H63 109.5 . .
H61 C44 H63 109.5 . .
H62 C44 H63 109.5 . .
C47B C45 C46A 55.5(11) . .
C47B C45 C48A 140.0(12) . .
C46A C45 C48A 111.4(9) . .
C47B C45 C48B 112.1(17) . .
C46A C45 C48B 131.6(13) . .
C48A C45 C48B 44.0(11) . .
C47B C45 C39 109.7(11) . .
C46A C45 C39 113.2(7) . .
C48A C45 C39 109.9(7) . .
C48B C45 C39 114.8(12) . .
C47B C45 C47A 53.6(11) . .
C46A C45 C47A 105.8(7) . .
C48A C45 C47A 108.1(8) . .
C48B C45 C47A 65.1(13) . .
C39 C45 C47A 108.3(7) . .
C47B C45 C46B 111.6(14) . .
C46A C45 C46B 56.9(9) . .
C48A C45 C46B 62.5(10) . .
C48B C45 C46B 103.9(15) . .
C39 C45 C46B 104.3(10) . .
C47A C45 C46B 147.3(11) . .
C45 C46A H64 109.5 . .
C45 C46A H65 109.5 . .
H64 C46A H65 109.5 . .
C45 C46A H66 109.5 . .
H64 C46A H66 109.5 . .
H65 C46A H66 109.5 . .
C45 C47A H67 109.5 . .
C45 C47A H68 109.5 . .
H67 C47A H68 109.5 . .
C45 C47A H69 109.5 . .
H67 C47A H69 109.5 . .
H68 C47A H69 109.5 . .
C45 C48A H70 109.5 . .
C45 C48A H71 109.5 . .
H70 C48A H71 109.5 . .
C45 C48A H72 109.5 . .
H70 C48A H72 109.5 . .
H71 C48A H72 109.5 . .
C54 C49 C50 119.8(6) . .
C54 C49 C15 121.8(6) . .
C50 C49 C15 118.3(6) . .
C49 C50 C51 121.5(6) . .
C49 C50 H14 119.3 . .
C51 C50 H14 119.3 . .
C50 C51 C52 116.9(6) . .
C50 C51 C55 120.2(6) . .
C52 C51 C55 122.8(5) . .
C53 C52 C51 122.7(6) . .
C53 C52 H15 118.7 . .
C51 C52 H15 118.7 . .
C52 C53 C54 118.3(6) . .
C52 C53 C59 122.3(6) . .
C54 C53 C59 119.4(6) . .
C49 C54 C53 120.8(7) . .
C49 C54 H16 119.6 . .
C53 C54 H16 119.6 . .
C58 C55 C56 108.2(6) . .
C58 C55 C51 111.8(6) . .
C56 C55 C51 110.6(5) . .
C58 C55 C57 109.4(6) . .
C56 C55 C57 107.5(6) . .
C51 C55 C57 109.2(6) . .
C55 C56 H73 109.5 . .
C55 C56 H74 109.5 . .
H73 C56 H74 109.5 . .
C55 C56 H75 109.5 . .
H73 C56 H75 109.5 . .
H74 C56 H75 109.5 . .
C55 C57 H76 109.5 . .
C55 C57 H77 109.5 . .
H76 C57 H77 109.5 . .
C55 C57 H78 109.5 . .
H76 C57 H78 109.5 . .
H77 C57 H78 109.5 . .
C55 C58 H79 109.5 . .
C55 C58 H80 109.5 . .
H79 C58 H80 109.5 . .
C55 C58 H81 109.5 . .
H79 C58 H81 109.5 . .
H80 C58 H81 109.5 . .
C62A C59 C62B 126.8(17) . .
C62A C59 C61A 111.0(8) . .
C62B C59 C61A 59(2) . .
C62A C59 C53 113.4(7) . .
C62B C59 C53 119.2(17) . .
C61A C59 C53 108.8(7) . .
C62A C59 C60A 107.3(9) . .
C62B C59 C60A 48.4(19) . .
C61A C59 C60A 107.2(8) . .
C53 C59 C60A 108.9(7) . .
C62A C59 C60B 50.0(16) . .
C62B C59 C60B 102(3) . .
C61A C59 C60B 141.3(17) . .
C53 C59 C60B 109.9(16) . .
C60A C59 C60B 61.3(17) . .
C62A C59 C61B 59.5(14) . .
C62B C59 C61B 109(2) . .
C61A C59 C61B 57.1(14) . .
C53 C59 C61B 107.6(14) . .
C60A C59 C61B 143.3(14) . .
C60B C59 C61B 108(2) . .
C59 C60A H82 109.5 . .
C59 C60A H83 109.5 . .
H82 C60A H83 109.5 . .
C59 C60A H84 109.5 . .
H82 C60A H84 109.5 . .
H83 C60A H84 109.5 . .
C59 C61A H85 109.5 . .
C59 C61A H86 109.5 . .
H85 C61A H86 109.5 . .
C59 C61A H87 109.5 . .
H85 C61A H87 109.5 . .
H86 C61A H87 109.5 . .
C59 C62A H88 109.5 . .
C59 C62A H89 109.5 . .
H88 C62A H89 109.5 . .
C59 C62A H90 109.5 . .
H88 C62A H90 109.5 . .
H89 C62A H90 109.5 . .
C68 C63 C64 120.2(8) . .
C68 C63 N5 118.5(7) . .
C64 C63 N5 121.3(8) . .
C65 C64 C63 118.1(9) . .
C65 C64 H17 121.0 . .
C63 C64 H17 121.0 . .
C66 C65 C64 121.4(11) . .
C66 C65 H18 119.3 . .
C64 C65 H18 119.3 . .
C67 C66 C65 118.6(12) . .
C67 C66 H19 120.7 . .
C65 C66 H19 120.7 . .
C66 C67 C68 122.7(12) . .
C66 C67 H20 118.6 . .
C68 C67 H20 118.6 . .
C67 C68 C63 118.9(9) . .
C67 C68 H21 120.5 . .
C63 C68 H21 120.5 . .
C74 C69 C70 119.3(7) . .
C74 C69 N5 121.0(7) . .
C70 C69 N5 119.7(7) . .
C71 C70 C69 118.9(7) . .
C71 C70 H22 120.5 . .
C69 C70 H22 120.5 . .
C72 C71 C70 120.8(7) . .
C72 C71 H23 119.6 . .
C70 C71 H23 119.6 . .
C73 C72 C71 120.1(8) . .
C73 C72 H24 120.0 . .
C71 C72 H24 120.0 . .
C72 C73 C74 119.6(8) . .
C72 C73 H25 120.2 . .
C74 C73 H25 120.2 . .
C69 C74 C73 121.3(7) . .
C69 C74 H26 119.3 . .
C73 C74 H26 119.3 . .
C76 C75 C80 118.9(8) . .
C76 C75 N6 118.7(7) . .
C80 C75 N6 122.3(8) . .
C75 C76 C77 120.9(8) . .
C75 C76 H27 119.6 . .
C77 C76 H27 119.6 . .
C78 C77 C76 119.0(10) . .
C78 C77 H28 120.5 . .
C76 C77 H28 120.5 . .
C77 C78 C79 120.7(9) . .
C77 C78 H29 119.7 . .
C79 C78 H29 119.7 . .
C78 C79 C80 120.2(9) . .
C78 C79 H30 119.9 . .
C80 C79 H30 119.9 . .
C75 C80 C79 120.3(9) . .
C75 C80 H31 119.9 . .
C79 C80 H31 119.9 . .
C82 C81 C86 120.4(9) . .
C82 C81 N6 120.3(7) . .
C86 C81 N6 119.3(9) . .
C81 C82 C83 119.2(9) . .
C81 C82 H32 120.4 . .
C83 C82 H32 120.4 . .
C84 C83 C82 119.2(11) . .
C84 C83 H33 120.4 . .
C82 C83 H33 120.4 . .
C85 C84 C83 122.5(12) . .
C85 C84 H34 118.8 . .
C83 C84 H34 118.8 . .
C84 C85 C86 117.8(10) . .
C84 C85 H35 121.1 . .
C86 C85 H35 121.1 . .
C81 C86 C85 120.9(10) . .
C81 C86 H36 119.5 . .
C85 C86 H36 119.5 . .
C1 N1 C4 106.4(5) . .
C1 N1 Zn1 124.1(4) . .
C4 N1 Zn1 129.5(4) . .
C9 N2 C6 106.7(5) . .
C9 N2 Zn1 125.9(4) . .
C6 N2 Zn1 126.3(4) . .
C14 N3 C11 106.6(5) . .
C14 N3 Zn1 126.8(4) . .
C11 N3 Zn1 126.5(4) . .
C19 N4 C16 106.7(5) . .
C19 N4 Zn1 125.4(4) . .
C16 N4 Zn1 127.7(4) . .
N1 Zn1 N4 91.1(2) . .
N1 Zn1 N2 88.8(2) . .
N4 Zn1 N2 168.3(2) . .
N1 Zn1 N3 170.5(2) . .
N4 Zn1 N3 89.1(2) . .
N2 Zn1 N3 89.0(2) . .
C63 N5 C69 122.7(6) . .
C63 N5 C2 117.9(6) . .
C69 N5 C2 119.1(6) . .
C18 N6 C75 118.7(6) . .
C18 N6 C81 119.0(6) . .
C75 N6 C81 118.5(6) . .
C87 O1 H97 109.5 . .
O1 C87 H91 109.5 . .
O1 C87 H92 109.5 . .
H91 C87 H92 109.5 . .
O1 C87 H93 109.5 . .
H91 C87 H93 109.5 . .
H92 C87 H93 109.5 . .
C88 O2 H98 109.5 . .
O2 C88 H94 109.5 . .
O2 C88 H95 109.5 . .
H94 C88 H95 109.5 . .
O2 C88 H96 109.5 . .
H94 C88 H96 109.5 . .
H95 C88 H96 109.5 . .
C94 C89 C90 15(3) 2_556 .
C94 C89 C93 47(3) 2_556 2_556
C90 C89 C93 32.7(15) . 2_556
C94 C90 C93 97(6) 2_556 2_556
C94 C90 C92 85(5) 2_556 2_556
C93 C90 C92 178(4) 2_556 2_556
C94 C90 C89 16(4) 2_556 .
C93 C90 C89 82(4) 2_556 .
C92 C90 C89 100(3) 2_556 .
C94 C90 C91 128(6) 2_556 .
C93 C90 C91 30(3) 2_556 .
C92 C90 C91 148(3) 2_556 .
C89 C90 C91 112(3) . .
C94 C90 C96 153(6) 2_556 2_556
C93 C90 C96 56(3) 2_556 2_556
C92 C90 C96 122(3) 2_556 2_556
C89 C90 C96 137(3) . 2_556
C91 C90 C96 25.4(12) . 2_556
C94 C90 C96 120(5) 2_556 .
C93 C90 C96 143(4) 2_556 .
C92 C90 C96 35.3(14) 2_556 .
C89 C90 C96 135(3) . .
C91 C90 C96 112(2) . .
C96 C90 C96 87(2) 2_556 .
C96 C91 C93 108(7) 2_556 2_556
C96 C91 C92 26(4) 2_556 .
C93 C91 C92 134(4) 2_556 .
C96 C91 C90 80(5) 2_556 .
C93 C91 C90 29(3) 2_556 .
C92 C91 C90 106(2) . .
C96 C92 C90 87(3) 2_556 2_556
C96 C92 C94 117(3) 2_556 .
C90 C92 C94 29.4(15) 2_556 .
C96 C92 C91 19(3) 2_556 .
C90 C92 C91 106(2) 2_556 .
C94 C92 C91 135(3) . .
C90 C94 C89 149(7) 2_556 2_556
C90 C94 C93 46(4) 2_556 .
C89 C94 C93 104(5) 2_556 .
C90 C94 C92 66(5) 2_556 .
C89 C94 C92 143(5) 2_556 .
C93 C94 C92 112(3) . .
C90 C93 C91 121(6) 2_556 2_556
C90 C93 C94 37(3) 2_556 .
C91 C93 C94 157(5) 2_556 .
C90 C93 C96 91(4) 2_556 .
C91 C93 C96 30(3) 2_556 .
C94 C93 C96 128(4) . .
C90 C93 C89 65(3) 2_556 2_556
C91 C93 C89 174(5) 2_556 2_556
C94 C93 C89 28.8(19) . 2_556
C96 C93 C89 156(4) . 2_556
C91 C96 C92 135(6) 2_556 2_556
C91 C96 C93 42(4) 2_556 .
C92 C96 C93 177(4) 2_556 .
C91 C96 C90 74(5) 2_556 2_556
C92 C96 C90 150(3) 2_556 2_556
C93 C96 C90 33.2(18) . 2_556
C91 C96 C90 166(5) 2_556 .
C92 C96 C90 57(2) 2_556 .
C93 C96 C90 126(2) . .
C90 C96 C90 93(2) 2_556 .

loop_
_geom_bond_atom_site_label_1
_geom_bond_atom_site_label_2
_geom_bond_distance
_geom_bond_site_symmetry_2
C1 N1 1.368(7) .
C1 C20 1.399(8) .
C1 C2 1.459(8) .
C2 C3 1.339(8) .
C2 N5 1.425(8) .
C3 C4 1.440(8) .
C3 H1 0.9500 .
C4 N1 1.379(7) .
C4 C5 1.421(8) .
C5 C6 1.398(9) .
C5 C21 1.491(8) .
C6 N2 1.387(7) .
C6 C7 1.432(9) .
C7 C8 1.333(9) .
C7 H2 0.9500 .
C8 C9 1.444(8) .
C8 H3 0.9500 .
C9 N2 1.371(8) .
C9 C10 1.398(8) .
C10 C11 1.415(8) .
C10 C35 1.503(9) .
C11 N3 1.384(8) .
C11 C12 1.424(8) .
C12 C13 1.353(8) .
C12 H4 0.9500 .
C13 C14 1.448(8) .
C13 H5 0.9500 .
C14 N3 1.376(7) .
C14 C15 1.412(8) .
C15 C16 1.392(8) .
C15 C49 1.498(8) .
C16 N4 1.389(7) .
C16 C17 1.440(9) .
C17 C18 1.357(8) .
C17 H6 0.9500 .
C18 N6 1.410(7) .
C18 C19 1.452(8) .
C19 N4 1.372(8) .
C19 C20 1.383(8) .
C20 H7 0.9500 .
C21 C22 1.385(9) .
C21 C26 1.397(9) .
C22 C23 1.382(8) .
C22 H8 0.9500 .
C23 C24 1.401(9) .
C23 C27 1.545(9) .
C24 C25 1.406(9) .
C24 H9 0.9500 .
C25 C26 1.395(8) .
C25 C31 1.526(9) .
C26 H10 0.9500 .
C27 C29 1.530(9) .
C27 C30 1.541(9) .
C27 C28 1.546(9) .
C28 H37 0.9800 .
C28 H38 0.9800 .
C28 H39 0.9800 .
C29 H40 0.9800 .
C29 H41 0.9800 .
C29 H42 0.9800 .
C30 H43 0.9800 .
C30 H44 0.9800 .
C30 H45 0.9800 .
C31 C32 1.523(9) .
C31 C33 1.528(9) .
C31 C34 1.546(10) .
C32 H46 0.9800 .
C32 H47 0.9800 .
C32 H48 0.9800 .
C33 H49 0.9800 .
C33 H50 0.9800 .
C33 H51 0.9800 .
C34 H52 0.9800 .
C34 H53 0.9800 .
C34 H54 0.9800 .
C35 C40 1.385(9) .
C35 C36 1.406(9) .
C36 C37 1.376(8) .
C36 H11 0.9500 .
C37 C38 1.393(9) .
C37 C41 1.539(9) .
C38 C39 1.396(9) .
C38 H12 0.9500 .
C39 C40 1.391(9) .
C39 C45 1.531(10) .
C40 H13 0.9500 .
C41 C42 1.513(9) .
C41 C44 1.538(9) .
C41 C43 1.541(9) .
C42 H55 0.9800 .
C42 H56 0.9800 .
C42 H57 0.9800 .
C43 H58 0.9800 .
C43 H59 0.9800 .
C43 H60 0.9800 .
C44 H61 0.9800 .
C44 H62 0.9800 .
C44 H63 0.9800 .
C45 C47B 1.48(3) .
C45 C46A 1.511(12) .
C45 C48A 1.519(12) .
C45 C48B 1.53(3) .
C45 C47A 1.570(12) .
C45 C46B 1.74(3) .
C46A H64 0.9800 .
C46A H65 0.9800 .
C46A H66 0.9800 .
C47A H67 0.9800 .
C47A H68 0.9800 .
C47A H69 0.9800 .
C48A H70 0.9800 .
C48A H71 0.9800 .
C48A H72 0.9800 .
C49 C54 1.382(9) .
C49 C50 1.384(9) .
C50 C51 1.401(8) .
C50 H14 0.9500 .
C51 C52 1.405(8) .
C51 C55 1.547(9) .
C52 C53 1.381(9) .
C52 H15 0.9500 .
C53 C54 1.400(8) .
C53 C59 1.541(9) .
C54 H16 0.9500 .
C55 C58 1.513(9) .
C55 C56 1.531(9) .
C55 C57 1.559(9) .
C56 H73 0.9800 .
C56 H74 0.9800 .
C56 H75 0.9800 .
C57 H76 0.9800 .
C57 H77 0.9800 .
C57 H78 0.9800 .
C58 H79 0.9800 .
C58 H80 0.9800 .
C58 H81 0.9800 .
C59 C62A 1.483(11) .
C59 C62B 1.49(4) .
C59 C61A 1.526(12) .
C59 C60A 1.554(13) .
C59 C60B 1.64(4) .
C59 C61B 1.70(4) .
C60A H82 0.9800 .
C60A H83 0.9800 .
C60A H84 0.9800 .
C61A H85 0.9800 .
C61A H86 0.9800 .
C61A H87 0.9800 .
C62A H88 0.9800 .
C62A H89 0.9800 .
C62A H90 0.9800 .
C63 C68 1.389(10) .
C63 C64 1.402(10) .
C63 N5 1.414(9) .
C64 C65 1.394(12) .
C64 H17 0.9500 .
C65 C66 1.389(15) .
C65 H18 0.9500 .
C66 C67 1.345(15) .
C66 H19 0.9500 .
C67 C68 1.378(12) .
C67 H20 0.9500 .
C68 H21 0.9500 .
C69 C74 1.360(10) .
C69 C70 1.406(9) .
C69 N5 1.424(9) .
C70 C71 1.381(10) .
C70 H22 0.9500 .
C71 C72 1.378(10) .
C71 H23 0.9500 .
C72 C73 1.366(10) .
C72 H24 0.9500 .
C73 C74 1.386(10) .
C73 H25 0.9500 .
C74 H26 0.9500 .
C75 C76 1.381(10) .
C75 C80 1.385(9) .
C75 N6 1.427(8) .
C76 C77 1.409(11) .
C76 H27 0.9500 .
C77 C78 1.367(13) .
C77 H28 0.9500 .
C78 C79 1.377(12) .
C78 H29 0.9500 .
C79 C80 1.390(10) .
C79 H30 0.9500 .
C80 H31 0.9500 .
C81 C82 1.376(11) .
C81 C86 1.378(10) .
C81 N6 1.439(9) .
C82 C83 1.413(11) .
C82 H32 0.9500 .
C83 C84 1.383(14) .
C83 H33 0.9500 .
C84 C85 1.357(14) .
C84 H34 0.9500 .
C85 C86 1.418(12) .
C85 H35 0.9500 .
C86 H36 0.9500 .
N1 Zn1 2.036(5) .
N2 Zn1 2.055(5) .
N3 Zn1 2.055(5) .
N4 Zn1 2.042(5) .
O1 C87 1.449(8) .
O1 H97 0.8400 .
C87 H91 0.9800 .
C87 H92 0.9800 .
C87 H93 0.9800 .
O2 C88 1.420(10) .
O2 H98 0.8400 .
C88 H94 0.9800 .
C88 H95 0.9800 .
C88 H96 0.9800 .
C89 C94 0.81(3) 2_556
C89 C90 1.50(4) .
C89 C93 1.63(4) 2_556
C90 C94 0.75(3) 2_556
C90 C93 0.89(4) 2_556
C90 C92 1.39(4) 2_556
C90 C91 1.59(5) .
C90 C96 1.62(4) 2_556
C90 C96 1.65(4) .
C91 C96 0.71(3) 2_556
C91 C93 0.94(4) 2_556
C91 C92 1.54(3) .
C92 C96 0.96(3) 2_556
C92 C90 1.39(4) 2_556
C92 C94 1.51(4) .
C94 C90 0.75(3) 2_556
C94 C89 0.81(3) 2_556
C94 C93 1.23(5) .
C93 C90 0.89(4) 2_556
C93 C91 0.94(4) 2_556
C93 C96 1.34(4) .
C93 C89 1.63(4) 2_556
C96 C91 0.71(3) 2_556
C96 C92 0.96(3) 2_556
C96 C90 1.62(4) 2_556

loop_
_geom_hbond_atom_site_label_D
_geom_hbond_atom_site_label_H
_geom_hbond_atom_site_label_A
_geom_hbond_distance_DH
_geom_hbond_distance_HA
_geom_hbond_distance_DA
_geom_hbond_angle_DHA
_geom_hbond_site_symmetry_A
O2 H98 O1 0.84 2.42 3.106(9) 139.2 2_656
O1 H97 O2 0.84 1.75 2.551(8) 159.5 .

loop_
_geom_torsion_atom_site_label_1
_geom_torsion_atom_site_label_2
_geom_torsion_atom_site_label_3
_geom_torsion_atom_site_label_4
_geom_torsion
_geom_torsion_site_symmetry_1
_geom_torsion_site_symmetry_4
N1 C1 C2 C3 -3.8(8) . .
C20 C1 C2 C3 170.6(7) . .
N1 C1 C2 N5 179.4(6) . .
C20 C1 C2 N5 -6.2(11) . .
N5 C2 C3 C4 -179.9(7) . .
C1 C2 C3 C4 3.5(8) . .
C2 C3 C4 N1 -2.2(8) . .
C2 C3 C4 C5 178.0(7) . .
N1 C4 C5 C6 4.3(11) . .
C3 C4 C5 C6 -176.0(7) . .
N1 C4 C5 C21 -173.1(6) . .
C3 C4 C5 C21 6.7(11) . .
C4 C5 C6 N2 -7.7(12) . .
C21 C5 C6 N2 169.7(7) . .
C4 C5 C6 C7 168.3(7) . .
C21 C5 C6 C7 -14.3(11) . .
N2 C6 C7 C8 -0.3(9) . .
C5 C6 C7 C8 -176.9(7) . .
C6 C7 C8 C9 0.0(9) . .
C7 C8 C9 N2 0.2(9) . .
C7 C8 C9 C10 -177.6(7) . .
N2 C9 C10 C11 -1.8(12) . .
C8 C9 C10 C11 175.7(7) . .
N2 C9 C10 C35 178.1(7) . .
C8 C9 C10 C35 -4.4(11) . .
C9 C10 C11 N3 5.8(12) . .
C35 C10 C11 N3 -174.2(6) . .
C9 C10 C11 C12 -170.8(7) . .
C35 C10 C11 C12 9.2(11) . .
N3 C11 C12 C13 -1.1(8) . .
C10 C11 C12 C13 175.9(7) . .
C11 C12 C13 C14 1.1(8) . .
C12 C13 C14 N3 -0.9(8) . .
C12 C13 C14 C15 176.5(7) . .
N3 C14 C15 C16 2.9(12) . .
C13 C14 C15 C16 -174.0(7) . .
N3 C14 C15 C49 -171.3(6) . .
C13 C14 C15 C49 11.8(10) . .
C14 C15 C16 N4 -6.9(12) . .
C49 C15 C16 N4 167.3(6) . .
C14 C15 C16 C17 179.4(7) . .
C49 C15 C16 C17 -6.4(11) . .
N4 C16 C17 C18 1.9(8) . .
C15 C16 C17 C18 176.4(7) . .
C16 C17 C18 N6 176.2(7) . .
C16 C17 C18 C19 -1.6(8) . .
C17 C18 C19 N4 0.9(8) . .
N6 C18 C19 N4 -177.0(6) . .
C17 C18 C19 C20 -177.6(7) . .
N6 C18 C19 C20 4.5(12) . .
N4 C19 C20 C1 -2.7(12) . .
C18 C19 C20 C1 175.6(7) . .
N1 C1 C20 C19 -0.1(12) . .
C2 C1 C20 C19 -173.4(7) . .
C6 C5 C21 C22 -67.3(9) . .
C4 C5 C21 C22 110.3(7) . .
C6 C5 C21 C26 109.9(8) . .
C4 C5 C21 C26 -72.5(9) . .
C26 C21 C22 C23 1.5(10) . .
C5 C21 C22 C23 178.7(6) . .
C21 C22 C23 C24 -1.0(10) . .
C21 C22 C23 C27 -179.7(6) . .
C22 C23 C24 C25 -0.6(10) . .
C27 C23 C24 C25 178.1(6) . .
C23 C24 C25 C26 1.6(10) . .
C23 C24 C25 C31 -179.2(6) . .
C24 C25 C26 C21 -1.1(9) . .
C31 C25 C26 C21 179.8(6) . .
C22 C21 C26 C25 -0.4(10) . .
C5 C21 C26 C25 -177.6(6) . .
C22 C23 C27 C29 -172.7(6) . .
C24 C23 C27 C29 8.7(9) . .
C22 C23 C27 C30 -51.3(8) . .
C24 C23 C27 C30 130.0(6) . .
C22 C23 C27 C28 68.0(7) . .
C24 C23 C27 C28 -110.7(7) . .
C26 C25 C31 C32 115.9(7) . .
C24 C25 C31 C32 -63.3(8) . .
C26 C25 C31 C33 -124.4(7) . .
C24 C25 C31 C33 56.4(9) . .
C26 C25 C31 C34 -3.5(9) . .
C24 C25 C31 C34 177.4(6) . .
C9 C10 C35 C40 -107.6(8) . .
C11 C10 C35 C40 72.4(8) . .
C9 C10 C35 C36 68.9(8) . .
C11 C10 C35 C36 -111.1(7) . .
C40 C35 C36 C37 -1.1(9) . .
C10 C35 C36 C37 -177.6(5) . .
C35 C36 C37 C38 0.4(9) . .
C35 C36 C37 C41 177.2(6) . .
C36 C37 C38 C39 0.8(10) . .
C41 C37 C38 C39 -176.1(6) . .
C37 C38 C39 C40 -1.3(10) . .
C37 C38 C39 C45 179.3(6) . .
C36 C35 C40 C39 0.6(9) . .
C10 C35 C40 C39 177.1(5) . .
C38 C39 C40 C35 0.5(9) . .
C45 C39 C40 C35 -180.0(6) . .
C36 C37 C41 C42 3.8(9) . .
C38 C37 C41 C42 -179.5(6) . .
C36 C37 C41 C44 125.6(7) . .
C38 C37 C41 C44 -57.8(8) . .
C36 C37 C41 C43 -116.1(7) . .
C38 C37 C41 C43 60.6(8) . .
C40 C39 C45 C47B -56.7(14) . .
C38 C39 C45 C47B 122.7(13) . .
C40 C39 C45 C46A 3.2(10) . .
C38 C39 C45 C46A -177.3(7) . .
C40 C39 C45 C48A 128.5(9) . .
C38 C39 C45 C48A -52.1(10) . .
C40 C39 C45 C48B 175.9(14) . .
C38 C39 C45 C48B -4.6(16) . .
C40 C39 C45 C47A -113.7(8) . .
C38 C39 C45 C47A 65.7(9) . .
C40 C39 C45 C46B 63.0(11) . .
C38 C39 C45 C46B -117.6(10) . .
C16 C15 C49 C54 66.9(9) . .
C14 C15 C49 C54 -118.4(7) . .
C16 C15 C49 C50 -108.6(7) . .
C14 C15 C49 C50 66.0(9) . .
C54 C49 C50 C51 -2.7(10) . .
C15 C49 C50 C51 173.0(6) . .
C49 C50 C51 C52 2.6(10) . .
C49 C50 C51 C55 -179.2(6) . .
C50 C51 C52 C53 -1.4(10) . .
C55 C51 C52 C53 -179.5(6) . .
C51 C52 C53 C54 0.3(10) . .
C51 C52 C53 C59 -177.9(6) . .
C50 C49 C54 C53 1.5(10) . .
C15 C49 C54 C53 -174.1(6) . .
C52 C53 C54 C49 -0.3(10) . .
C59 C53 C54 C49 178.0(6) . .
C50 C51 C55 C58 164.9(6) . .
C52 C51 C55 C58 -17.1(9) . .
C50 C51 C55 C56 44.2(8) . .
C52 C51 C55 C56 -137.8(6) . .
C50 C51 C55 C57 -73.9(8) . .
C52 C51 C55 C57 104.1(7) . .
C52 C53 C59 C62A -9.2(12) . .
C54 C53 C59 C62A 172.6(9) . .
C52 C53 C59 C62B 179(2) . .
C54 C53 C59 C62B 1(3) . .
C52 C53 C59 C61A 114.9(8) . .
C54 C53 C59 C61A -63.3(10) . .
C52 C53 C59 C60A -128.6(8) . .
C54 C53 C59 C60A 53.2(9) . .
C52 C53 C59 C60B -63(2) . .
C54 C53 C59 C60B 118.7(19) . .
C52 C53 C59 C61B 54.5(16) . .
C54 C53 C59 C61B -123.7(15) . .
C68 C63 C64 C65 1.0(10) . .
N5 C63 C64 C65 -179.7(7) . .
C63 C64 C65 C66 0.2(13) . .
C64 C65 C66 C67 -0.5(17) . .
C65 C66 C67 C68 -0.4(17) . .
C66 C67 C68 C63 1.5(15) . .
C64 C63 C68 C67 -1.8(11) . .
N5 C63 C68 C67 178.9(7) . .
C74 C69 C70 C71 0.3(10) . .
N5 C69 C70 C71 -179.3(6) . .
C69 C70 C71 C72 -0.7(10) . .
C70 C71 C72 C73 0.8(11) . .
C71 C72 C73 C74 -0.4(11) . .
C70 C69 C74 C73 0.1(10) . .
N5 C69 C74 C73 179.6(6) . .
C72 C73 C74 C69 0.0(11) . .
C80 C75 C76 C77 0.2(11) . .
N6 C75 C76 C77 179.6(7) . .
C75 C76 C77 C78 0.8(13) . .
C76 C77 C78 C79 -0.9(16) . .
C77 C78 C79 C80 0.0(16) . .
C76 C75 C80 C79 -1.0(11) . .
N6 C75 C80 C79 179.5(7) . .
C78 C79 C80 C75 0.9(14) . .
C86 C81 C82 C83 1.5(11) . .
N6 C81 C82 C83 178.2(7) . .
C81 C82 C83 C84 -1.9(13) . .
C82 C83 C84 C85 2.4(15) . .
C83 C84 C85 C86 -2.3(15) . .
C82 C81 C86 C85 -1.5(11) . .
N6 C81 C86 C85 -178.3(7) . .
C84 C85 C86 C81 1.9(13) . .
C20 C1 N1 C4 -171.9(7) . .
C2 C1 N1 C4 2.3(8) . .
C20 C1 N1 Zn1 9.5(10) . .
C2 C1 N1 Zn1 -176.3(4) . .
C5 C4 N1 C1 179.7(7) . .
C3 C4 N1 C1 -0.2(8) . .
C5 C4 N1 Zn1 -1.9(10) . .
C3 C4 N1 Zn1 178.3(5) . .
C10 C9 N2 C6 177.4(7) . .
C8 C9 N2 C6 -0.4(8) . .
C10 C9 N2 Zn1 -13.7(10) . .
C8 C9 N2 Zn1 168.5(5) . .
C5 C6 N2 C9 177.0(7) . .
C7 C6 N2 C9 0.4(8) . .
C5 C6 N2 Zn1 8.1(11) . .
C7 C6 N2 Zn1 -168.4(5) . .
C15 C14 N3 C11 -177.1(7) . .
C13 C14 N3 C11 0.2(8) . .
C15 C14 N3 Zn1 0.1(10) . .
C13 C14 N3 Zn1 177.4(4) . .
C10 C11 N3 C14 -176.5(6) . .
C12 C11 N3 C14 0.5(8) . .
C10 C11 N3 Zn1 6.3(10) . .
C12 C11 N3 Zn1 -176.7(4) . .
C20 C19 N4 C16 178.8(7) . .
C18 C19 N4 C16 0.2(8) . .
C20 C19 N4 Zn1 -4.6(10) . .
C18 C19 N4 Zn1 176.9(4) . .
C15 C16 N4 C19 -175.8(7) . .
C17 C16 N4 C19 -1.3(8) . .
C15 C16 N4 Zn1 7.6(10) . .
C17 C16 N4 Zn1 -177.8(4) . .
C1 N1 Zn1 N4 -11.8(6) . .
C4 N1 Zn1 N4 169.9(6) . .
C1 N1 Zn1 N2 179.9(6) . .
C4 N1 Zn1 N2 1.6(6) . .
C1 N1 Zn1 N3 -103.4(12) . .
C4 N1 Zn1 N3 78.3(13) . .
C19 N4 Zn1 N1 9.7(6) . .
C16 N4 Zn1 N1 -174.3(6) . .
C19 N4 Zn1 N2 99.5(11) . .
C16 N4 Zn1 N2 -84.6(12) . .
C19 N4 Zn1 N3 -179.8(6) . .
C16 N4 Zn1 N3 -3.9(6) . .
C9 N2 Zn1 N1 -171.2(6) . .
C6 N2 Zn1 N1 -4.4(6) . .
C9 N2 Zn1 N4 98.8(11) . .
C6 N2 Zn1 N4 -94.4(11) . .
C9 N2 Zn1 N3 18.1(6) . .
C6 N2 Zn1 N3 -175.1(6) . .
C14 N3 Zn1 N1 92.0(13) . .
C11 N3 Zn1 N1 -91.3(13) . .
C14 N3 Zn1 N4 0.3(6) . .
C11 N3 Zn1 N4 176.9(6) . .
C14 N3 Zn1 N2 168.7(6) . .
C11 N3 Zn1 N2 -14.6(6) . .
C68 C63 N5 C69 154.7(6) . .
C64 C63 N5 C69 -24.6(9) . .
C68 C63 N5 C2 -31.5(9) . .
C64 C63 N5 C2 149.1(6) . .
C74 C69 N5 C63 133.9(7) . .
C70 C69 N5 C63 -46.6(9) . .
C74 C69 N5 C2 -39.8(9) . .
C70 C69 N5 C2 139.8(6) . .
C3 C2 N5 C63 117.6(8) . .
C1 C2 N5 C63 -66.2(9) . .
C3 C2 N5 C69 -68.4(10) . .
C1 C2 N5 C69 107.7(8) . .
C17 C18 N6 C75 -34.9(11) . .
C19 C18 N6 C75 142.6(7) . .
C17 C18 N6 C81 122.9(8) . .
C19 C18 N6 C81 -59.6(9) . .
C76 C75 N6 C18 -51.7(9) . .
C80 C75 N6 C18 127.7(7) . .
C76 C75 N6 C81 150.4(7) . .
C80 C75 N6 C81 -30.2(10) . .
C82 C81 N6 C18 -28.5(9) . .
C86 C81 N6 C18 148.2(6) . .
C82 C81 N6 C75 129.3(7) . .
C86 C81 N6 C75 -53.9(9) . .
C93 C89 C90 C94 160(14) 2_556 2_556
C94 C89 C90 C93 -160(14) 2_556 2_556
C94 C89 C90 C92 19(12) 2_556 2_556
C93 C89 C90 C92 179(4) 2_556 2_556
C94 C89 C90 C91 -160(13) 2_556 .
C93 C89 C90 C91 0(2) 2_556 .
C94 C89 C90 C96 -166(14) 2_556 2_556
C93 C89 C90 C96 -6(3) 2_556 2_556
C94 C89 C90 C96 23(12) 2_556 .
C93 C89 C90 C96 -177(6) 2_556 .
C94 C90 C91 C96 -178(7) 2_556 2_556
C93 C90 C91 C96 -170(7) 2_556 2_556
C92 C90 C91 C96 12(7) 2_556 2_556
C89 C90 C91 C96 -170(4) . 2_556
C96 C90 C91 C96 8(5) . 2_556
C94 C90 C91 C93 -8(6) 2_556 2_556
C92 C90 C91 C93 -179(8) 2_556 2_556
C89 C90 C91 C93 -1(5) . 2_556
C96 C90 C91 C93 170(7) 2_556 2_556
C96 C90 C91 C93 177(6) . 2_556
C94 C90 C91 C92 -180(5) 2_556 .
C93 C90 C91 C92 -172(6) 2_556 .
C92 C90 C91 C92 10(6) 2_556 .
C89 C90 C91 C92 -172(2) . .
C96 C90 C91 C92 -2(3) 2_556 .
C96 C90 C91 C92 6(3) . .
C93 C91 C92 C96 -1(6) 2_556 2_556
C90 C91 C92 C96 5(7) . 2_556
C96 C91 C92 C90 -10(8) 2_556 2_556
C93 C91 C92 C90 -11(5) 2_556 2_556
C90 C91 C92 C90 -5(3) . 2_556
C96 C91 C92 C94 -11(8) 2_556 .
C93 C91 C92 C94 -13(6) 2_556 .
C90 C91 C92 C94 -7(3) . .
C96 C92 C94 C90 -1(5) 2_556 2_556
C91 C92 C94 C90 3(5) . 2_556
C96 C92 C94 C89 -165(7) 2_556 2_556
C90 C92 C94 C89 -164(10) 2_556 2_556
C91 C92 C94 C89 -161(6) . 2_556
C96 C92 C94 C93 0(4) 2_556 .
C90 C92 C94 C93 1(3) 2_556 .
C91 C92 C94 C93 4(4) . .
C89 C94 C93 C90 169(7) 2_556 2_556
C92 C94 C93 C90 -1(4) . 2_556
C90 C94 C93 C91 14(10) 2_556 2_556
C89 C94 C93 C91 -176(9) 2_556 2_556
C92 C94 C93 C91 13(11) . 2_556
C90 C94 C93 C96 1(5) 2_556 .
C89 C94 C93 C96 171(4) 2_556 .
C92 C94 C93 C96 0(4) . .
C90 C94 C93 C89 -169(7) 2_556 2_556
C92 C94 C93 C89 -170(6) . 2_556
C90 C93 C96 C91 171(6) 2_556 2_556
C94 C93 C96 C91 170(6) . 2_556
C89 C93 C96 C91 -179(8) 2_556 2_556
C90 C93 C96 C92 -180(100) 2_556 2_556
C91 C93 C96 C92 9(60) 2_556 2_556
C94 C93 C96 C92 179(100) . 2_556
C89 C93 C96 C92 -170(59) 2_556 2_556
C91 C93 C96 C90 -171(6) 2_556 2_556
C94 C93 C96 C90 -1(3) . 2_556
C89 C93 C96 C90 10(5) 2_556 2_556
C90 C93 C96 C90 1(5) 2_556 .
C91 C93 C96 C90 -170(7) 2_556 .
C94 C93 C96 C90 0(5) . .
C89 C93 C96 C90 11(8) 2_556 .
C94 C90 C96 C91 153(21) 2_556 2_556
C93 C90 C96 C91 -30(24) 2_556 2_556
C92 C90 C96 C91 152(22) 2_556 2_556
C89 C90 C96 C91 146(20) . 2_556
C91 C90 C96 C91 -32(22) . 2_556
C96 C90 C96 C91 -29(20) 2_556 2_556
C94 C90 C96 C92 1(5) 2_556 2_556
C93 C90 C96 C92 179(7) 2_556 2_556
C89 C90 C96 C92 -6(4) . 2_556
C91 C90 C96 C92 176(3) . 2_556
C96 C90 C96 C92 180(4) 2_556 2_556
C94 C90 C96 C93 -179(5) 2_556 .
C93 C90 C96 C93 -2(9) 2_556 .
C92 C90 C96 C93 180(4) 2_556 .
C89 C90 C96 C93 174(3) . .
C91 C90 C96 C93 -4(5) . .
C96 C90 C96 C93 -1(3) 2_556 .
C94 C90 C96 C90 -178(6) 2_556 2_556
C93 C90 C96 C90 -1(6) 2_556 2_556
C92 C90 C96 C90 -180(4) 2_556 2_556
C89 C90 C96 C90 174(4) . 2_556
C91 C90 C96 C90 -3(2) . 2_556
C96 C90 C96 C90 0.000(2) 2_556 2_556
